data_2208991
loop_
_publ_author_name
'Tiekink, Edward R. T.'
'Wardell, James L.'
'Wardell, Solange M. S. V.'

_publ_section_title (2-Amidoethyl-\k^2^<i>C</i>,<i>O</i>)trichloro(3-chloropropionamide-\k<i>O</i>)stannane
_journal_coeditor_code SJ2023
_journal_issue 5
_journal_name_full 'Acta Crystallographica Section E'
_journal_page_first m971
_journal_page_last m973
_journal_paper_doi 10.1107/S1600536806010543
_journal_volume 62
_journal_year 2006
_chemical_formula_iupac '[Sn (C3 H6 Cl N O)(C3 H6 N O) Cl3]'
_chemical_formula_moiety 'C6 H12 Cl4 N2 O2 Sn'
_chemical_formula_sum 'C6 H12 Cl4 N2 O2 Sn'
_chemical_formula_weight 404.67
_chemical_name_systematic
;
 ?
;
_space_group_IT_number 2
_symmetry_cell_setting triclinic
_symmetry_space_group_name_Hall '-P 1'
_symmetry_space_group_name_H-M 'P -1'
_atom_sites_solution_hydrogens geom
_atom_sites_solution_primary direct
_atom_sites_solution_secondary difmap
_audit_creation_method SHELXL-97
_cell_angle_alpha 92.005(2)
_cell_angle_beta 104.529(3)
_cell_angle_gamma 96.222(3)
_cell_formula_units_Z 2
_cell_length_a 7.3582(3)
_cell_length_b 9.0387(5)
_cell_length_c 10.4342(6)
_cell_measurement_reflns_used 2904
_cell_measurement_temperature 120(2)
_cell_measurement_theta_max 27.5
_cell_measurement_theta_min 2.9
_cell_volume 666.42(6)
_computing_cell_refinement 'DENZO and COLLECT (Otwinowski & Minor, 1997)'
_computing_data_collection 'COLLECT (Hooft, 1998)'
_computing_data_reduction 'DENZO & COLLECT'
_computing_molecular_graphics
;
ORTEPII (Johnson, 1976) and DIAMOND(Crystal Impact, 2006).
;
_computing_publication_material SHELXL-97
_computing_structure_refinement 'SHELXL-97 (Sheldrick, 1997)'
_computing_structure_solution SHELXS-97
_diffrn_ambient_temperature 120(2)
_diffrn_detector_area_resol_mean 9.091
_diffrn_measured_fraction_theta_full 0.976
_diffrn_measured_fraction_theta_max 0.976
_diffrn_measurement_device_type 'Bruker-Nonius 95mm CCD camera on a \k-goniostat'
_diffrn_measurement_method '\f and \w scans'
_diffrn_radiation_monochromator '10cm confocal mirrors'
_diffrn_radiation_source 'Bruker-Nonius FR591 rotating anode'
_diffrn_radiation_type MoK\a
_diffrn_radiation_wavelength 0.71073
_diffrn_reflns_av_R_equivalents 0.068
_diffrn_reflns_av_sigmaI/netI 0.054
_diffrn_reflns_limit_h_max 8
_diffrn_reflns_limit_h_min -9
_diffrn_reflns_limit_k_max 11
_diffrn_reflns_limit_k_min -11
_diffrn_reflns_limit_l_max 13
_diffrn_reflns_limit_l_min -13
_diffrn_reflns_number 13278
_diffrn_reflns_theta_full 27.8
_diffrn_reflns_theta_max 27.8
_diffrn_reflns_theta_min 2.9
_diffrn_standards_decay_% 0
_diffrn_standards_number 0
_exptl_absorpt_coefficient_mu 2.702
_exptl_absorpt_correction_T_max 0.948
_exptl_absorpt_correction_T_min 0.704
_exptl_absorpt_correction_type multi-scan
_exptl_absorpt_process_details '(SADABS; Sheldrick, 2003)'
_exptl_crystal_colour colourless
_exptl_crystal_density_diffrn 2.017
_exptl_crystal_density_method 'not measured'
_exptl_crystal_description plate
_exptl_crystal_F_000 392
_exptl_crystal_size_max 0.14
_exptl_crystal_size_mid 0.04
_exptl_crystal_size_min 0.02
_refine_diff_density_max 1.11
_refine_diff_density_min -1.54
_refine_ls_extinction_method none
_refine_ls_goodness_of_fit_ref 1.09
_refine_ls_hydrogen_treatment constr
_refine_ls_matrix_type full
_refine_ls_number_parameters 136
_refine_ls_number_reflns 3086
_refine_ls_number_restraints 0
_refine_ls_restrained_S_all 1.09
_refine_ls_R_factor_all 0.047
_refine_ls_R_factor_gt 0.038
_refine_ls_shift/su_max <0.001
_refine_ls_shift/su_mean 0.000
_refine_ls_structure_factor_coef Fsqd
_refine_ls_weighting_details 'calc w=1/[\s^2^(Fo^2^)+(0.0474P)^2^+1.4199P] where P=(Fo^2^+2Fc^2^)/3'
_refine_ls_weighting_scheme calc
_refine_ls_wR_factor_gt 0.093
_refine_ls_wR_factor_ref 0.105
_reflns_number_gt 2721
_reflns_number_total 3086
_reflns_threshold_expression I>2\s(I)
_cod_data_source_file sj2023.cif
_cod_data_source_block I
_cod_database_code 2208991
_cod_database_fobs_code 2208991

loop_
_symmetry_equiv_pos_as_xyz
'x, y, z'
'-x, -y, -z'

loop_
_atom_site_type_symbol
_atom_site_label
_atom_site_fract_x
_atom_site_fract_y
_atom_site_fract_z
_atom_site_U_iso_or_equiv
_atom_site_adp_type
_atom_site_calc_flag
_atom_site_refinement_flags
_atom_site_occupancy
Sn Sn 0.10766(4) 0.75079(3) 0.23109(3) 0.01770(12) Uani d . 1
Cl Cl1 -0.00142(15) 0.72255(13) 0.42547(11) 0.0257(2) Uani d . 1
Cl Cl2 -0.16772(15) 0.60455(12) 0.09151(12) 0.0266(3) Uani d . 1
Cl Cl3 -0.02963(15) 0.98881(11) 0.19741(11) 0.0243(2) Uani d . 1
Cl Cl4 0.5294(2) 0.26714(17) 0.17569(13) 0.0413(3) Uani d . 1
O O1 0.3632(4) 0.8805(3) 0.3682(3) 0.0197(6) Uani d . 1
O O2 0.2650(4) 0.5578(3) 0.3009(3) 0.0251(7) Uani d . 1
N N1 0.6626(5) 0.9740(4) 0.3833(4) 0.0227(8) Uani d . 1
H H1A 0.6735 1.0141 0.4633 0.027 Uiso calc R 1
H H1B 0.7590 0.9852 0.3474 0.027 Uiso calc R 1
N N2 0.0551(6) 0.3494(4) 0.2481(4) 0.0297(9) Uani d . 1
H H2A -0.0356 0.3990 0.2056 0.036 Uiso calc R 1
H H2B 0.0331 0.2524 0.2532 0.036 Uiso calc R 1
C C1 0.2878(6) 0.7847(5) 0.1001(4) 0.0234(9) Uani d . 1
H H1C 0.2785 0.6926 0.0434 0.028 Uiso calc R 1
H H1D 0.2486 0.8659 0.0418 0.028 Uiso calc R 1
C C2 0.4886(7) 0.8253(6) 0.1821(5) 0.0281(10) Uani d . 1
H H2C 0.5566 0.8945 0.1336 0.034 Uiso calc R 1
H H2D 0.5525 0.7339 0.1931 0.034 Uiso calc R 1
C C3 0.5025(6) 0.8973(5) 0.3175(4) 0.0173(8) Uani d . 1
C C4 0.5541(7) 0.3544(6) 0.3364(5) 0.0283(10) Uani d . 1
H H4A 0.6551 0.3132 0.4018 0.034 Uiso calc R 1
H H4B 0.5918 0.4628 0.3353 0.034 Uiso calc R 1
C C5 0.3718(7) 0.3298(5) 0.3779(5) 0.0265(10) Uani d . 1
H H5A 0.3978 0.3566 0.4741 0.032 Uiso calc R 1
H H5B 0.3224 0.2226 0.3627 0.032 Uiso calc R 1
C C6 0.2227(6) 0.4197(5) 0.3038(4) 0.0226(9) Uani d . 1

loop_
_atom_site_aniso_label
_atom_site_aniso_U_11
_atom_site_aniso_U_22
_atom_site_aniso_U_33
_atom_site_aniso_U_12
_atom_site_aniso_U_13
_atom_site_aniso_U_23
Sn 0.01735(18) 0.01386(17) 0.02147(19) 0.00121(11) 0.00494(12) -0.00209(11)
Cl1 0.0240(5) 0.0293(6) 0.0262(6) 0.0040(4) 0.0102(4) 0.0052(4)
Cl2 0.0222(5) 0.0192(5) 0.0339(6) 0.0013(4) 0.0003(4) -0.0066(4)
Cl3 0.0262(5) 0.0149(5) 0.0345(6) 0.0035(4) 0.0125(4) 0.0021(4)
Cl4 0.0492(8) 0.0498(8) 0.0325(7) 0.0197(6) 0.0182(6) 0.0047(6)
O1 0.0161(14) 0.0207(15) 0.0216(15) -0.0011(11) 0.0061(12) -0.0067(12)
O2 0.0208(15) 0.0153(15) 0.0381(19) 0.0038(12) 0.0046(13) 0.0029(13)
N1 0.0200(18) 0.0232(19) 0.025(2) -0.0005(14) 0.0090(15) -0.0054(15)
N2 0.030(2) 0.0147(18) 0.039(2) 0.0007(15) 0.0000(18) 0.0020(16)
C1 0.027(2) 0.026(2) 0.020(2) 0.0012(18) 0.0121(18) -0.0029(17)
C2 0.028(2) 0.028(2) 0.028(3) -0.0013(19) 0.012(2) -0.009(2)
C3 0.0157(19) 0.0165(19) 0.020(2) 0.0027(15) 0.0052(16) 0.0006(15)
C4 0.026(2) 0.027(2) 0.031(3) 0.0083(18) 0.004(2) 0.0024(19)
C5 0.033(3) 0.021(2) 0.027(2) 0.0085(19) 0.009(2) 0.0050(18)
C6 0.029(2) 0.018(2) 0.026(2) 0.0051(17) 0.0173(19) 0.0007(17)

loop_
_atom_type_symbol
_atom_type_description
_atom_type_scat_dispersion_real
_atom_type_scat_dispersion_imag
_atom_type_scat_source
C C 0.0033 0.0016 'International Tables Vol C Tables 4.2.6.8 and 6.1.1.4'
H H 0.0000 0.0000 'International Tables Vol C Tables 4.2.6.8 and 6.1.1.4'
Cl Cl 0.1484 0.1585 'International Tables Vol C Tables 4.2.6.8 and 6.1.1.4'
N N 0.0061 0.0033 'International Tables Vol C Tables 4.2.6.8 and 6.1.1.4'
O O 0.0106 0.0060 'International Tables Vol C Tables 4.2.6.8 and 6.1.1.4'
Sn Sn -0.6537 1.4246 'International Tables Vol C Tables 4.2.6.8 and 6.1.1.4'

loop_
_geom_angle_atom_site_label_1
_geom_angle_atom_site_label_2
_geom_angle_atom_site_label_3
_geom_angle
_geom_angle_publ_flag
Cl1 Sn Cl2 93.44(4) y
Cl1 Sn Cl3 90.04(4) y
Cl1 Sn O1 84.52(8) y
Cl1 Sn O2 83.93(9) y
Cl1 Sn C1 162.38(13) y
Cl2 Sn Cl3 93.97(4) y
Cl2 Sn O1 177.51(8) y
Cl2 Sn O2 96.20(8) y
Cl2 Sn C1 102.37(12) y
Cl3 Sn O1 87.47(8) y
Cl3 Sn O2 168.47(9) y
Cl3 Sn C1 96.48(13) y
O1 Sn O2 82.18(11) y
O1 Sn C1 79.47(14) y
O2 Sn C1 86.66(16) y
Sn O1 C3 112.5(3) y
Sn O2 C6 135.8(3) y
C3 N1 H1A 120.0 ?
C3 N1 H1B 120.0 ?
H1A N1 H1B 120.0 ?
C6 N2 H2A 120.0 ?
C6 N2 H2B 120.0 ?
H2A N2 H2B 120.0 ?
C2 C1 Sn 108.6(3) ?
C2 C1 H1C 110.0 ?
Sn C1 H1C 110.0 ?
C2 C1 H1D 110.0 ?
Sn C1 H1D 110.0 ?
H1C C1 H1D 108.4 ?
C1 C2 C3 113.5(4) ?
C1 C2 H2C 108.9 ?
C3 C2 H2C 108.9 ?
C1 C2 H2D 108.9 ?
C3 C2 H2D 108.9 ?
H2C C2 H2D 107.7 ?
O1 C3 N1 120.5(4) ?
O1 C3 C2 120.3(4) ?
N1 C3 C2 119.2(4) ?
C5 C4 Cl4 111.2(3) ?
C5 C4 H4A 109.4 ?
Cl4 C4 H4A 109.4 ?
C5 C4 H4B 109.4 ?
Cl4 C4 H4B 109.4 ?
H4A C4 H4B 108.0 ?
C4 C5 C6 113.0(4) ?
C4 C5 H5A 109.0 ?
C6 C5 H5A 109.0 ?
C4 C5 H5B 109.0 ?
C6 C5 H5B 109.0 ?
H5A C5 H5B 107.8 ?
O2 C6 N2 123.7(4) ?
O2 C6 C5 118.5(4) ?
N2 C6 C5 117.8(4) ?

loop_
_geom_bond_atom_site_label_1
_geom_bond_atom_site_label_2
_geom_bond_distance
_geom_bond_publ_flag
Sn Cl1 2.3730(11) y
Sn Cl2 2.4038(11) y
Sn Cl3 2.4735(10) y
Sn O1 2.239(3) y
Sn O2 2.240(3) y
Sn C1 2.138(4) y
Cl4 C4 1.786(5) y
O1 C3 1.263(5) y
O2 C6 1.257(5) y
N1 C3 1.313(5) y
N1 H1A 0.8800 ?
N1 H1B 0.8800 ?
N2 C6 1.307(6) y
N2 H2A 0.8800 ?
N2 H2B 0.8800 ?
C1 C2 1.509(6) ?
C1 H1C 0.9900 ?
C1 H1D 0.9900 ?
C2 C3 1.510(6) ?
C2 H2C 0.9900 ?
C2 H2D 0.9900 ?
C4 C5 1.506(7) ?
C4 H4A 0.9900 ?
C4 H4B 0.9900 ?
C5 C6 1.508(6) ?
C5 H5A 0.9900 ?
C5 H5B 0.9900 ?

loop_
_geom_hbond_atom_site_label_D
_geom_hbond_atom_site_label_H
_geom_hbond_atom_site_label_A
_geom_hbond_site_symmetry_A
_geom_hbond_distance_DH
_geom_hbond_distance_HA
_geom_hbond_distance_DA
_geom_hbond_angle_DHA
_geom_hbond_publ_flag
N1 H1a O1 2_676 0.88 2.06 2.924(5) 167 y
N1 H1b Cl3 1_655 0.88 2.47 3.326(4) 166 y
N2 H2a Cl2 1_555 0.88 2.40 3.227(4) 156 y
N2 H2b Cl3 1_545 0.88 2.40 3.250(4) 163 y
C4 H4a Cl1 2_666 0.99 2.79 3.742(5) 163 y
C4 H4b O2 1_555 0.99 2.59 2.923(6) 100 y
